data_4026380
loop_
_publ_author_name
'Illia Panov'
'Pavel Drabina'
'Zde\<nka Pad\<elkov\'a'
'Petr \<Sim\%unek'
'Milo\<s Sedl\'ak'

_publ_section_title
;
 Highly Enantioselective Nitroaldol Reactions Catalyzed by Copper(II)
 Complexes Derived from Substituted 2-(Pyridin-2-yl)imidazolidin-4-one
 Ligands
;
_journal_name_full 'Journal of Organic Chemistry'
_journal_page_first 4787
_journal_page_last 4793
_journal_paper_doi 10.1021/jo200703j
_journal_volume 76
_journal_year 2011
_chemical_absolute_configuration syn
_chemical_formula_moiety 'C17 H27 Cu N3 O6, H2 O'
_chemical_formula_sum 'C17 H29 Cu N3 O7'
_chemical_formula_weight 450.97
_chemical_name_systematic
;
 ?
;
_space_group_IT_number 4
_symmetry_cell_setting monoclinic
_symmetry_space_group_name_Hall 'P 2yb'
_symmetry_space_group_name_H-M 'P 1 21 1'
_atom_sites_solution_hydrogens geom
_atom_sites_solution_primary direct
_atom_sites_solution_secondary difmap
_audit_creation_method SHELXL-97
_cell_angle_alpha 90
_cell_angle_beta 101.047(5)
_cell_angle_gamma 90
_cell_formula_units_Z 2
_cell_length_a 7.3920(3)
_cell_length_b 17.8921(13)
_cell_length_c 8.0290(8)
_cell_measurement_reflns_used 13280
_cell_measurement_temperature 150(1)
_cell_measurement_theta_max 27.3
_cell_measurement_theta_min 1
_cell_volume 1042.23(14)
_computing_cell_refinement 'COLLECT and DENZO'
_computing_data_collection 'COLLECT (Hooft, 1998) and DENZO (Otwinowski & Minor, 1997)'
_computing_data_reduction 'COLLECT and DENZO'
_computing_molecular_graphics 'PLATON (Spek, 2003)'
_computing_publication_material 'SHELXL-97 (Sheldrick, 1997)'
_computing_structure_refinement 'SHELXL-97 (Sheldrick, 1997)'
_computing_structure_solution 'SIR92 (Altomare et al., 1994)'
_diffrn_ambient_temperature 150(1)
_diffrn_detector_area_resol_mean 9.091
_diffrn_measured_fraction_theta_full 0.997
_diffrn_measured_fraction_theta_max 0.997
_diffrn_measurement_device_type 'Bruker Nonius KappaCCD area detector'
_diffrn_measurement_method '\f and \w scans to fill the Ewald sphere'
_diffrn_radiation_monochromator graphite
_diffrn_radiation_source 'fine-focus sealed tube'
_diffrn_radiation_type MoK\a
_diffrn_radiation_wavelength 0.71073
_diffrn_reflns_av_R_equivalents 0.1158
_diffrn_reflns_av_sigmaI/netI 0.0803
_diffrn_reflns_limit_h_max 9
_diffrn_reflns_limit_h_min -8
_diffrn_reflns_limit_k_max 22
_diffrn_reflns_limit_k_min -20
_diffrn_reflns_limit_l_max 10
_diffrn_reflns_limit_l_min -10
_diffrn_reflns_number 13235
_diffrn_reflns_theta_full 27.30
_diffrn_reflns_theta_max 27.30
_diffrn_reflns_theta_min 2.28
_diffrn_standards_number 0
_exptl_absorpt_coefficient_mu 1.090
_exptl_absorpt_correction_T_max 0.878
_exptl_absorpt_correction_T_min 0.826
_exptl_absorpt_correction_type integration
_exptl_absorpt_process_details
;
Gaussian integration (Coppens, 1970)
;
_exptl_crystal_colour blue
_exptl_crystal_density_diffrn 1.437
_exptl_crystal_description block
_exptl_crystal_F_000 474
_exptl_crystal_size_max 0.23
_exptl_crystal_size_mid 0.17
_exptl_crystal_size_min 0.15
_refine_diff_density_max 0.735
_refine_diff_density_min -1.083
_refine_diff_density_rms 0.153
_refine_ls_abs_structure_details 'Flack H D (1983), Acta Cryst. A39, 876-881'
_refine_ls_abs_structure_Flack -0.008(19)
_refine_ls_extinction_method none
_refine_ls_goodness_of_fit_ref 1.051
_refine_ls_hydrogen_treatment mixed
_refine_ls_matrix_type full
_refine_ls_number_parameters 258
_refine_ls_number_reflns 4461
_refine_ls_number_restraints 1
_refine_ls_restrained_S_all 1.051
_refine_ls_R_factor_all 0.0624
_refine_ls_R_factor_gt 0.0536
_refine_ls_shift/su_max 0.006
_refine_ls_shift/su_mean 0.000
_refine_ls_structure_factor_coef Fsqd
_refine_ls_weighting_details 'calc w=1/[\s^2^(Fo^2^)+(0.0508P)^2^+2.7429P] where P=(Fo^2^+2Fc^2^)/3'
_refine_ls_weighting_scheme calc
_refine_ls_wR_factor_gt 0.1321
_refine_ls_wR_factor_ref 0.1415
_reflns_number_gt 4046
_reflns_number_total 4461
_reflns_threshold_expression >2sigma(I)
_cod_data_source_file jo200703j_si_004.cif
_cod_data_source_block shelxl
_cod_original_cell_volume 1042.22(14)
_cod_original_sg_symbol_H-M 'P 21'
_cod_database_code 4026380

loop_
_symmetry_equiv_pos_as_xyz
'x, y, z'
'-x, y+1/2, -z'

loop_
_atom_site_label
_atom_site_type_symbol
_atom_site_fract_x
_atom_site_fract_y
_atom_site_fract_z
_atom_site_U_iso_or_equiv
_atom_site_adp_type
_atom_site_occupancy
_atom_site_symmetry_multiplicity
_atom_site_calc_flag
_atom_site_refinement_flags
Cu1 Cu 0.13682(7) 0.76004(3) 0.29276(6) 0.01699(14) Uani 1 1 d .
O2 O -0.0448(5) 0.8107(2) 0.1268(4) 0.0218(7) Uani 1 1 d .
O6 O 0.3461(5) 0.8302(2) 0.2104(4) 0.0258(8) Uani 1 1 d .
H6A H 0.4650 0.8178 0.2760 0.031 Uiso 1 1 d R
H6B H 0.3456 0.8213 0.0924 0.031 Uiso 1 1 d R
O1 O 0.2221(5) 0.90555(19) 0.9046(4) 0.0217(7) Uani 1 1 d .
N20 N 0.0746(5) 0.8105(2) 0.5095(5) 0.0150(7) Uani 1 1 d .
H20 H -0.0478 0.8213 0.4820 0.018 Uiso 1 1 d R
O4 O 0.1542(5) 0.6844(2) 0.1127(4) 0.0252(8) Uani 1 1 d .
N10 N 0.2920(6) 0.6972(2) 0.4669(5) 0.0197(8) Uani 1 1 d .
N30 N 0.1226(6) 0.7903(2) 0.8010(5) 0.0211(8) Uani 1 1 d .
H30 H 0.1115 0.7697 0.8954 0.025 Uiso 1 1 d R
C1 C 0.2538(7) 0.7002(3) 0.6233(6) 0.0195(9) Uani 1 1 d .
C14 C -0.2151(7) 0.8144(3) 0.1329(6) 0.0220(10) Uani 1 1 d .
C13 C -0.0874(7) 0.7034(3) 0.6149(6) 0.0221(10) Uani 1 1 d .
H13A H -0.1216 0.6876 0.4988 0.027 Uiso 1 1 d R
H13B H -0.0692 0.6603 0.6875 0.027 Uiso 1 1 d R
H13C H -0.1837 0.7339 0.6439 0.027 Uiso 1 1 d R
O5 O -0.0620(7) 0.6312(2) 0.2298(5) 0.0375(10) Uani 1 1 d .
C7 C 0.1708(6) 0.8614(3) 0.7876(6) 0.0180(9) Uani 1 1 d .
O3 O -0.2817(5) 0.8089(2) 0.2632(4) 0.0256(8) Uani 1 1 d .
C16 C 0.0457(8) 0.6298(3) 0.1311(7) 0.0279(11) Uani 1 1 d .
C6 C 0.0893(6) 0.7499(3) 0.6391(5) 0.0170(10) Uani 1 1 d .
C9 C 0.0399(7) 0.9503(3) 0.5542(6) 0.0228(10) Uani 1 1 d .
H9 H 0.1006 0.9910 0.6255 0.027 Uiso 1 1 d R
C10 C 0.0272(9) 0.9749(3) 0.3694(7) 0.0340(14) Uani 1 1 d .
H10A H -0.0400 0.9379 0.2956 0.041 Uiso 1 1 d R
H10B H -0.0357 1.0220 0.3516 0.041 Uiso 1 1 d R
H10C H 0.1489 0.9799 0.3453 0.041 Uiso 1 1 d R
C3 C 0.4845(8) 0.6096(3) 0.7244(7) 0.0300(12) Uani 1 1 d .
H3 H 0.5504 0.5794 0.8091 0.036 Uiso 1 1 d R
C5 C 0.4259(8) 0.6515(3) 0.4358(7) 0.0244(10) Uani 1 1 d .
H5 H 0.4542 0.6504 0.3278 0.029 Uiso 1 1 d R
C2 C 0.3494(8) 0.6576(3) 0.7561(7) 0.0257(11) Uani 1 1 d .
H2 H 0.3233 0.6609 0.8646 0.031 Uiso 1 1 d R
C8 C 0.1614(7) 0.8798(3) 0.6002(6) 0.0184(9) Uani 1 1 d .
C11 C -0.1529(8) 0.9416(3) 0.5933(8) 0.0334(13) Uani 1 1 d .
H11A H -0.2388 0.9291 0.4916 0.040 Uiso 1 1 d R
H11B H -0.1519 0.9025 0.6755 0.040 Uiso 1 1 d R
H11C H -0.1892 0.9877 0.6384 0.040 Uiso 1 1 d R
C17 C 0.0604(11) 0.5611(3) 0.0245(8) 0.0425(16) Uani 1 1 d .
H17A H 0.1867 0.5461 0.0344 0.051 Uiso 1 1 d R
H17B H -0.0087 0.5212 0.0623 0.051 Uiso 1 1 d R
H17C H 0.0095 0.5725 -0.0918 0.051 Uiso 1 1 d R
C15 C -0.3421(9) 0.8281(6) -0.0355(8) 0.053(2) Uani 1 1 d .
H15A H -0.3908 0.8780 -0.0403 0.064 Uiso 1 1 d R
H15B H -0.2733 0.8214 -0.1244 0.064 Uiso 1 1 d R
H15C H -0.4417 0.7928 -0.0497 0.064 Uiso 1 1 d R
C12 C 0.3584(7) 0.8912(3) 0.5751(6) 0.0229(10) Uani 1 1 d .
H12A H 0.3595 0.8935 0.4558 0.027 Uiso 1 1 d R
H12B H 0.4059 0.9372 0.6280 0.027 Uiso 1 1 d R
H12C H 0.4340 0.8504 0.6250 0.027 Uiso 1 1 d R
C4 C 0.5227(8) 0.6053(3) 0.5620(7) 0.0289(12) Uani 1 1 d .
H4 H 0.6119 0.5729 0.5368 0.035 Uiso 1 1 d R
O7 O 0.6028(7) 0.5525(3) 0.1296(6) 0.0399(10) Uani 1 1 d .
H7X H 0.712(13) 0.573(5) 0.183(11) 0.06(3) Uiso 1 1 d .
H7W H 0.6412 0.5051 0.1159 0.07(3) Uiso 1 1 d .

loop_
_atom_site_aniso_label
_atom_site_aniso_U_11
_atom_site_aniso_U_22
_atom_site_aniso_U_33
_atom_site_aniso_U_23
_atom_site_aniso_U_13
_atom_site_aniso_U_12
Cu1 0.0200(2) 0.0200(2) 0.0106(2) 0.0004(3) 0.00198(16) 0.0011(3)
O2 0.0186(16) 0.0324(18) 0.0134(15) 0.0054(14) 0.0005(12) 0.0011(15)
O6 0.0216(17) 0.039(2) 0.0171(16) 0.0070(15) 0.0039(14) 0.0026(15)
O1 0.0296(18) 0.0201(17) 0.0140(15) -0.0012(13) 0.0010(13) -0.0026(14)
N20 0.0170(18) 0.0146(17) 0.0118(16) 0.0038(14) -0.0014(14) 0.0006(15)
O4 0.034(2) 0.0257(19) 0.0177(17) -0.0066(14) 0.0088(15) -0.0002(16)
N10 0.024(2) 0.020(2) 0.0148(18) 0.0012(16) 0.0010(15) 0.0006(16)
N30 0.032(2) 0.0193(18) 0.0108(18) 0.0009(15) 0.0028(16) -0.0019(16)
C1 0.024(2) 0.015(2) 0.018(2) -0.0010(18) -0.0010(18) -0.0021(19)
C14 0.019(2) 0.028(2) 0.017(2) 0.0021(19) -0.0025(17) 0.001(2)
C13 0.025(2) 0.024(2) 0.018(2) -0.0019(19) 0.0055(19) -0.007(2)
O5 0.051(3) 0.032(2) 0.031(2) -0.0071(17) 0.0140(19) -0.010(2)
C7 0.020(2) 0.018(2) 0.015(2) 0.0024(17) 0.0015(17) 0.0040(17)
O3 0.0201(17) 0.038(2) 0.0184(16) 0.0021(15) 0.0020(13) 0.0007(16)
C16 0.039(3) 0.026(3) 0.019(2) -0.003(2) 0.007(2) 0.001(2)
C6 0.022(2) 0.016(3) 0.0134(17) 0.0028(18) 0.0039(15) -0.0023(19)
C9 0.034(3) 0.015(2) 0.016(2) -0.0005(18) -0.0043(19) 0.005(2)
C10 0.050(4) 0.024(3) 0.023(3) 0.009(2) -0.006(2) -0.004(2)
C3 0.031(3) 0.023(2) 0.032(3) 0.012(2) -0.005(2) 0.000(2)
C5 0.027(3) 0.026(3) 0.021(2) -0.0003(19) 0.006(2) 0.003(2)
C2 0.034(3) 0.024(3) 0.018(2) 0.0057(19) 0.003(2) -0.001(2)
C8 0.026(2) 0.017(2) 0.0111(19) -0.0011(17) 0.0025(17) 0.0035(19)
C11 0.033(3) 0.031(3) 0.035(3) -0.003(2) 0.002(2) 0.013(2)
C17 0.078(5) 0.025(3) 0.029(3) -0.006(2) 0.023(3) -0.009(3)
C15 0.026(3) 0.112(7) 0.020(3) 0.008(3) 0.000(2) 0.015(4)
C12 0.026(3) 0.026(3) 0.016(2) -0.0034(19) 0.0012(19) -0.008(2)
C4 0.028(3) 0.021(2) 0.035(3) -0.001(2) 0.001(2) 0.007(2)
O7 0.039(3) 0.035(2) 0.043(2) 0.0032(19) 0.002(2) 0.006(2)

loop_
_atom_type_symbol
_atom_type_description
_atom_type_scat_dispersion_real
_atom_type_scat_dispersion_imag
_atom_type_scat_source
C C 0.0033 0.0016 'International Tables Vol C Tables 4.2.6.8 and 6.1.1.4'
H H 0.0000 0.0000 'International Tables Vol C Tables 4.2.6.8 and 6.1.1.4'
O O 0.0106 0.0060 'International Tables Vol C Tables 4.2.6.8 and 6.1.1.4'
N N 0.0061 0.0033 'International Tables Vol C Tables 4.2.6.8 and 6.1.1.4'
Cu Cu 0.3201 1.2651 'International Tables Vol C Tables 4.2.6.8 and 6.1.1.4'

loop_
_exptl_crystal_face_index_h
_exptl_crystal_face_index_k
_exptl_crystal_face_index_l
_exptl_crystal_face_perp_dist
-1 0 0 0.068
1 0 0 0.075
0 -1 0 0.056
0 1 0 0.085
0 0 1 0.101
0 0 -1 0.059

loop_
_geom_angle_atom_site_label_1
_geom_angle_atom_site_label_2
_geom_angle_atom_site_label_3
_geom_angle
O2 Cu1 N10 171.11(17)
O2 Cu1 O4 87.19(15)
N10 Cu1 O4 91.03(16)
O2 Cu1 N20 97.91(15)
N10 Cu1 N20 81.20(16)
O4 Cu1 N20 161.56(15)
O2 Cu1 O6 87.72(14)
N10 Cu1 O6 101.03(16)
O4 Cu1 O6 91.29(15)
N20 Cu1 O6 106.55(14)
C14 O2 Cu1 124.2(3)
Cu1 O6 H6A 109.1
Cu1 O6 H6B 109.5
H6A O6 H6B 109.5
C6 N20 C8 107.0(3)
C6 N20 Cu1 105.6(3)
C8 N20 Cu1 127.8(3)
C6 N20 H20 105.0
C8 N20 H20 104.6
Cu1 N20 H20 104.9
C16 O4 Cu1 107.5(3)
C1 N10 C5 119.5(4)
C1 N10 Cu1 116.2(3)
C5 N10 Cu1 124.2(3)
C7 N30 C6 113.6(4)
C7 N30 H30 123.5
C6 N30 H30 122.8
N10 C1 C2 122.0(5)
N10 C1 C6 114.5(4)
C2 C1 C6 123.4(5)
O3 C14 O2 125.7(4)
O3 C14 C15 119.2(5)
O2 C14 C15 115.1(4)
C6 C13 H13A 110.0
C6 C13 H13B 110.1
H13A C13 H13B 109.4
C6 C13 H13C 108.3
H13A C13 H13C 109.5
H13B C13 H13C 109.5
O1 C7 N30 126.9(4)
O1 C7 C8 124.2(4)
N30 C7 C8 108.9(4)
O5 C16 O4 123.6(5)
O5 C16 C17 120.5(5)
O4 C16 C17 115.9(5)
N30 C6 N20 103.8(4)
N30 C6 C13 112.0(4)
N20 C6 C13 111.1(4)
N30 C6 C1 111.0(4)
N20 C6 C1 108.5(4)
C13 C6 C1 110.2(4)
C11 C9 C10 110.0(5)
C11 C9 C8 112.9(4)
C10 C9 C8 112.8(4)
C11 C9 H9 107.3
C10 C9 H9 106.8
C8 C9 H9 106.6
C9 C10 H10A 109.2
C9 C10 H10B 109.5
H10A C10 H10B 109.5
C9 C10 H10C 109.6
H10A C10 H10C 109.5
H10B C10 H10C 109.5
C2 C3 C4 119.5(5)
C2 C3 H3 121.6
C4 C3 H3 118.8
N10 C5 C4 121.3(5)
N10 C5 H5 119.4
C4 C5 H5 119.3
C3 C2 C1 118.7(5)
C3 C2 H2 120.0
C1 C2 H2 121.2
N20 C8 C12 111.9(4)
N20 C8 C7 103.4(4)
C12 C8 C7 107.1(4)
N20 C8 C9 112.3(4)
C12 C8 C9 112.7(4)
C7 C8 C9 108.9(4)
C9 C11 H11A 109.9
C9 C11 H11B 109.4
H11A C11 H11B 109.4
C9 C11 H11C 109.2
H11A C11 H11C 109.5
H11B C11 H11C 109.4
C16 C17 H17A 110.8
C16 C17 H17B 108.9
H17A C17 H17B 109.5
C16 C17 H17C 108.7
H17A C17 H17C 109.5
H17B C17 H17C 109.4
C14 C15 H15A 110.5
C14 C15 H15B 108.6
H15A C15 H15B 109.5
C14 C15 H15C 109.3
H15A C15 H15C 109.5
H15B C15 H15C 109.5
C8 C12 H12A 109.2
C8 C12 H12B 109.5
H12A C12 H12B 109.4
C8 C12 H12C 109.8
H12A C12 H12C 109.5
H12B C12 H12C 109.4
C3 C4 C5 118.8(5)
C3 C4 H4 121.3
C5 C4 H4 119.9
H7X O7 H7W 100(5)

loop_
_geom_bond_atom_site_label_1
_geom_bond_atom_site_label_2
_geom_bond_distance
Cu1 O2 1.927(3)
Cu1 N10 1.979(4)
Cu1 O4 2.002(3)
Cu1 N20 2.088(4)
Cu1 O6 2.191(4)
O2 C14 1.271(6)
O6 H6A 0.9600
O6 H6B 0.9600
O1 C7 1.230(6)
N20 C6 1.492(6)
N20 C8 1.517(6)
N20 H20 0.9099
O4 C16 1.290(7)
N10 C1 1.340(6)
N10 C5 1.345(7)
N30 C7 1.332(7)
N30 C6 1.466(6)
N30 H30 0.8601
C1 C2 1.388(7)
C1 C6 1.531(7)
C14 O3 1.243(6)
C14 C15 1.511(7)
C13 C6 1.530(6)
C13 H13A 0.9604
C13 H13B 0.9605
C13 H13C 0.9604
O5 C16 1.226(7)
C7 C8 1.530(6)
C16 C17 1.514(7)
C9 C11 1.525(8)
C9 C10 1.533(7)
C9 C8 1.551(6)
C9 H9 0.9799
C10 H10A 0.9598
C10 H10B 0.9599
C10 H10C 0.9599
C3 C2 1.377(8)
C3 C4 1.388(8)
C3 H3 0.9299
C5 C4 1.393(7)
C5 H5 0.9303
C2 H2 0.9295
C8 C12 1.522(7)
C11 H11A 0.9599
C11 H11B 0.9608
C11 H11C 0.9595
C17 H17A 0.9599
C17 H17B 0.9603
C17 H17C 0.9594
C15 H15A 0.9607
C15 H15B 0.9600
C15 H15C 0.9602
C12 H12A 0.9603
C12 H12B 0.9614
C12 H12C 0.9590
C4 H4 0.9299
O7 H7X 0.92(9)
O7 H7W 0.907(4)

loop_
_geom_hbond_atom_site_label_D
_geom_hbond_atom_site_label_H
_geom_hbond_atom_site_label_A
_geom_hbond_distance_DH
_geom_hbond_distance_HA
_geom_hbond_distance_DA
_geom_hbond_angle_DHA
_geom_hbond_site_symmetry_A
O6 H6A O3 0.96 1.90 2.729(5) 142.8 1_655
O6 H6B O1 0.96 2.20 2.797(5) 119.0 1_554
O6 H6B N30 0.96 2.65 3.459(5) 142.2 1_554
N20 H20 O3 0.91 2.23 2.975(5) 139.1 .
N30 H30 O4 0.86 2.29 3.111(5) 158.8 1_556
N30 H30 O2 0.86 2.48 3.122(5) 132.0 1_556
O7 H7X O5 0.92(9) 1.94(9) 2.830(7) 163(8) 1_655
O7 H7W O1 0.907(4) 2.071(3) 2.966(6) 169.2(3) 2_646
